data_7023827
loop_
_publ_author_name
'Ghosh, Kaushik'
'Kumar, Rajan'
'Kumar, Sushil'
'Meena, Jay Singh'

_publ_section_title
;
 Syntheses, structures and properties of ruthenium complexes of tridentate
 ligands: isolation and characterization of a rare example of ruthenium
 nitrosyl complex containing {RuNO}5 moiety.
;
_journal_issue 37
_journal_name_full 'Dalton transactions (Cambridge, England : 2003)'
_journal_page_first 13444
_journal_page_last 13452
_journal_paper_doi 10.1039/c3dt00027c
_journal_volume 42
_journal_year 2013
_chemical_formula_moiety 'C17 H13 Cl2 N5 O2 Ru'
_chemical_formula_sum 'C17 H13 Cl2 N5 O2 Ru'
_chemical_formula_weight 491.29
_chemical_name_systematic
;
?
;
_space_group_IT_number 14
_symmetry_cell_setting monoclinic
_symmetry_space_group_name_Hall '-P 2ybc'
_symmetry_space_group_name_H-M 'P 1 21/c 1'
_atom_sites_solution_hydrogens geom
_atom_sites_solution_primary direct
_atom_sites_solution_secondary difmap
_audit_creation_method SHELXL-97
_cell_angle_alpha 90.00
_cell_angle_beta 115.417(2)
_cell_angle_gamma 90.00
_cell_formula_units_Z 4
_cell_length_a 8.6701(3)
_cell_length_b 27.3657(10)
_cell_length_c 8.7172(3)
_cell_measurement_reflns_used 112
_cell_measurement_temperature 273(2)
_cell_measurement_theta_max 27.45
_cell_measurement_theta_min 2.34
_cell_volume 1868.08(12)
_computing_cell_refinement 'Bruker Kappa Apex'
_computing_data_collection 'Bruker Kappa Apex'
_computing_data_reduction 'Bruker SAINT'
_computing_molecular_graphics 'Bruker SHELXTL'
_computing_publication_material 'Bruker SHELXTL'
_computing_structure_refinement 'SHELXL-97 (Sheldrick, 2008)'
_computing_structure_solution 'SHELXS-97 (Sheldrick, 2008)'
_diffrn_ambient_temperature 273(2)
_diffrn_measured_fraction_theta_full 0.980
_diffrn_measured_fraction_theta_max 0.980
_diffrn_measurement_device_type 'CCD area detector'
_diffrn_measurement_method 'phi omega scans'
_diffrn_radiation_monochromator graphite
_diffrn_radiation_source 'fine-focus sealed tube'
_diffrn_radiation_type MoK\a
_diffrn_radiation_wavelength 0.71073
_diffrn_reflns_av_R_equivalents 0.0468
_diffrn_reflns_av_sigmaI/netI 0.0443
_diffrn_reflns_limit_h_max 11
_diffrn_reflns_limit_h_min -11
_diffrn_reflns_limit_k_max 35
_diffrn_reflns_limit_k_min -35
_diffrn_reflns_limit_l_max 11
_diffrn_reflns_limit_l_min -11
_diffrn_reflns_number 29973
_diffrn_reflns_theta_full 27.65
_diffrn_reflns_theta_max 27.65
_diffrn_reflns_theta_min 1.49
_exptl_absorpt_coefficient_mu 1.148
_exptl_absorpt_correction_T_max 0.823
_exptl_absorpt_correction_T_min 0.759
_exptl_absorpt_correction_type multi-scan
_exptl_absorpt_process_details '(SADABS; Bruker, 2000)'
_exptl_crystal_colour red
_exptl_crystal_density_diffrn 1.747
_exptl_crystal_density_method 'not measured'
_exptl_crystal_description block
_exptl_crystal_F_000 976.0
_exptl_crystal_size_max 0.24
_exptl_crystal_size_mid 0.21
_exptl_crystal_size_min 0.17
_refine_diff_density_max 0.370
_refine_diff_density_min -0.332
_refine_diff_density_rms 0.077
_refine_ls_extinction_method none
_refine_ls_goodness_of_fit_ref 0.976
_refine_ls_hydrogen_treatment constr
_refine_ls_matrix_type full
_refine_ls_number_parameters 244
_refine_ls_number_reflns 4361
_refine_ls_number_restraints 0
_refine_ls_restrained_S_all 0.976
_refine_ls_R_factor_all 0.0556
_refine_ls_R_factor_gt 0.0357
_refine_ls_shift/su_max 0.005
_refine_ls_shift/su_mean 0.000
_refine_ls_structure_factor_coef Fsqd
_refine_ls_weighting_details 'calc w=1/[\s^2^(Fo^2^)+(0.0387P)^2^+0.2009P] where P=(Fo^2^+2Fc^2^)/3'
_refine_ls_weighting_scheme calc
_refine_ls_wR_factor_gt 0.0724
_refine_ls_wR_factor_ref 0.0792
_reflns_number_gt 3229
_reflns_number_total 4361
_reflns_threshold_expression >2sigma(I)
_cod_data_source_file c3dt00027c.txt
_cod_data_source_block kp
_cod_original_sg_symbol_H-M 'P 21/c'
_cod_database_code 7023827

loop_
_symmetry_equiv_pos_as_xyz
'x, y, z'
'-x, y+1/2, -z+1/2'
'-x, -y, -z'
'x, -y-1/2, z-1/2'

loop_
_atom_site_label
_atom_site_type_symbol
_atom_site_fract_x
_atom_site_fract_y
_atom_site_fract_z
_atom_site_U_iso_or_equiv
_atom_site_adp_type
_atom_site_occupancy
_atom_site_symmetry_multiplicity
_atom_site_calc_flag
_atom_site_refinement_flags
Ru1 Ru 0.74221(3) 0.822127(7) 0.07209(3) 0.03125(9) Uani 1 1 d .
Cl1 Cl 0.52206(10) 0.83710(3) -0.20205(9) 0.0451(2) Uani 1 1 d .
Cl2 Cl 0.96357(10) 0.81362(3) 0.35312(10) 0.0463(2) Uani 1 1 d .
O1 O 0.8206(3) 0.96902(7) 0.0705(3) 0.0503(6) Uani 1 1 d .
O2 O 0.7589(3) 0.71652(7) 0.0629(3) 0.0535(6) Uani 1 1 d .
N1 N 0.9168(3) 0.84839(8) -0.0122(3) 0.0330(5) Uani 1 1 d .
N2 N 0.7431(3) 0.89249(8) 0.1239(3) 0.0341(5) Uani 1 1 d .
N3 N 0.6296(3) 0.90763(8) 0.1910(3) 0.0376(6) Uani 1 1 d .
N4 N 0.5632(3) 0.82483(8) 0.1675(3) 0.0336(5) Uani 1 1 d .
N5 N 0.7485(3) 0.75825(9) 0.0506(3) 0.0350(6) Uani 1 1 d .
C1 C 0.9334(4) 0.89745(10) -0.0003(3) 0.0346(7) Uani 1 1 d .
C2 C 0.8253(4) 0.92455(10) 0.0678(3) 0.0344(7) Uani 1 1 d .
C3 C 0.6689(4) 0.95080(10) 0.2979(4) 0.0376(7) Uani 1 1 d .
C4 C 0.8056(4) 0.95016(12) 0.4524(4) 0.0560(9) Uani 1 1 d .
H4 H 0.8733 0.9224 0.4896 0.067 Uiso 1 1 calc R
C5 C 0.8421(5) 0.99114(16) 0.5529(5) 0.0769(12) Uani 1 1 d .
H5 H 0.9350 0.9911 0.6590 0.092 Uiso 1 1 calc R
C6 C 0.7437(6) 1.03165(15) 0.4981(6) 0.0817(13) Uani 1 1 d .
H6 H 0.7720 1.0596 0.5652 0.098 Uiso 1 1 calc R
C7 C 0.6041(6) 1.03173(13) 0.3461(6) 0.0763(12) Uani 1 1 d .
H7 H 0.5350 1.0593 0.3116 0.092 Uiso 1 1 calc R
C8 C 0.5641(4) 0.99076(12) 0.2419(4) 0.0555(9) Uani 1 1 d .
H8 H 0.4691 0.9905 0.1373 0.067 Uiso 1 1 calc R
C9 C 0.5454(3) 0.86963(10) 0.2235(3) 0.0353(7) Uani 1 1 d .
C10 C 0.4411(4) 0.87590(12) 0.3072(4) 0.0481(8) Uani 1 1 d .
H10 H 0.4318 0.9065 0.3487 0.058 Uiso 1 1 calc R
C11 C 0.3537(4) 0.83770(13) 0.3280(4) 0.0518(8) Uani 1 1 d .
H11 H 0.2854 0.8418 0.3851 0.062 Uiso 1 1 calc R
C12 C 0.3660(4) 0.79236(12) 0.2642(4) 0.0489(8) Uani 1 1 d .
H12 H 0.3037 0.7659 0.2745 0.059 Uiso 1 1 calc R
C13 C 0.4705(4) 0.78725(11) 0.1864(4) 0.0410(7) Uani 1 1 d .
H13 H 0.4793 0.7567 0.1440 0.049 Uiso 1 1 calc R
C14 C 1.0425(4) 0.92188(11) -0.0513(4) 0.0467(8) Uani 1 1 d .
H14 H 1.0542 0.9556 -0.0400 0.056 Uiso 1 1 calc R
C15 C 1.1342(4) 0.89564(12) -0.1193(4) 0.0526(9) Uani 1 1 d .
H15 H 1.2087 0.9115 -0.1542 0.063 Uiso 1 1 calc R
C16 C 1.1142(4) 0.84612(12) -0.1347(4) 0.0494(8) Uani 1 1 d .
H16 H 1.1729 0.8280 -0.1827 0.059 Uiso 1 1 calc R
C17 C 1.0067(4) 0.82324(10) -0.0787(4) 0.0407(7) Uani 1 1 d .
H17 H 0.9959 0.7894 -0.0871 0.049 Uiso 1 1 calc R

loop_
_atom_site_aniso_label
_atom_site_aniso_U_11
_atom_site_aniso_U_22
_atom_site_aniso_U_33
_atom_site_aniso_U_23
_atom_site_aniso_U_13
_atom_site_aniso_U_12
Ru1 0.03351(15) 0.02496(14) 0.04039(16) -0.00029(10) 0.02072(12) -0.00124(9)
Cl1 0.0488(5) 0.0377(4) 0.0446(5) 0.0012(3) 0.0162(4) 0.0030(3)
Cl2 0.0393(4) 0.0541(5) 0.0459(5) 0.0043(4) 0.0187(4) -0.0056(3)
O1 0.0639(14) 0.0268(11) 0.0756(16) -0.0027(10) 0.0446(13) -0.0063(10)
O2 0.0719(17) 0.0273(12) 0.0665(16) 0.0003(11) 0.0346(13) 0.0060(10)
N1 0.0360(13) 0.0290(13) 0.0390(14) 0.0002(11) 0.0209(12) -0.0009(10)
N2 0.0396(14) 0.0279(13) 0.0459(14) -0.0045(11) 0.0290(12) -0.0033(10)
N3 0.0416(14) 0.0323(13) 0.0501(15) -0.0072(11) 0.0303(13) -0.0043(11)
N4 0.0320(13) 0.0324(13) 0.0412(14) 0.0013(11) 0.0203(12) -0.0027(10)
N5 0.0360(14) 0.0312(14) 0.0410(15) 0.0012(11) 0.0197(12) 0.0022(10)
C1 0.0374(16) 0.0339(16) 0.0365(16) 0.0013(13) 0.0198(14) -0.0028(12)
C2 0.0373(16) 0.0282(16) 0.0404(17) -0.0036(13) 0.0191(14) -0.0046(12)
C3 0.0442(18) 0.0314(16) 0.0450(19) -0.0042(13) 0.0264(16) -0.0007(13)
C4 0.059(2) 0.050(2) 0.052(2) -0.0064(17) 0.0174(19) 0.0024(17)
C5 0.081(3) 0.080(3) 0.065(3) -0.034(2) 0.027(2) -0.018(2)
C6 0.107(4) 0.057(3) 0.112(4) -0.044(3) 0.077(3) -0.024(3)
C7 0.102(3) 0.041(2) 0.116(4) -0.005(2) 0.075(3) 0.014(2)
C8 0.061(2) 0.049(2) 0.063(2) 0.0006(18) 0.033(2) 0.0117(17)
C9 0.0314(16) 0.0382(17) 0.0416(18) 0.0001(13) 0.0206(14) -0.0007(12)
C10 0.048(2) 0.052(2) 0.055(2) -0.0081(16) 0.0326(18) -0.0016(16)
C11 0.0417(19) 0.070(2) 0.057(2) 0.0036(18) 0.0332(18) -0.0034(17)
C12 0.0394(19) 0.053(2) 0.059(2) 0.0102(17) 0.0255(17) -0.0052(15)
C13 0.0387(17) 0.0351(16) 0.0496(19) 0.0069(14) 0.0193(16) -0.0032(13)
C14 0.054(2) 0.0421(18) 0.056(2) 0.0017(15) 0.0344(18) -0.0063(15)
C15 0.052(2) 0.059(2) 0.060(2) 0.0071(17) 0.0374(18) -0.0036(16)
C16 0.049(2) 0.058(2) 0.052(2) -0.0044(17) 0.0322(17) 0.0054(17)
C17 0.0460(19) 0.0368(17) 0.0471(19) -0.0031(14) 0.0272(16) 0.0024(14)

loop_
_atom_type_symbol
_atom_type_description
_atom_type_scat_dispersion_real
_atom_type_scat_dispersion_imag
_atom_type_scat_source
C C 0.0033 0.0016 'International Tables Vol C Tables 4.2.6.8 and 6.1.1.4'
H H 0.0000 0.0000 'International Tables Vol C Tables 4.2.6.8 and 6.1.1.4'
N N 0.0061 0.0033 'International Tables Vol C Tables 4.2.6.8 and 6.1.1.4'
O O 0.0106 0.0060 'International Tables Vol C Tables 4.2.6.8 and 6.1.1.4'
Cl Cl 0.1484 0.1585 'International Tables Vol C Tables 4.2.6.8 and 6.1.1.4'
Ru Ru -1.2594 0.8363 'International Tables Vol C Tables 4.2.6.8 and 6.1.1.4'

loop_
_geom_angle_atom_site_label_1
_geom_angle_atom_site_label_2
_geom_angle_atom_site_label_3
_geom_angle
N5 Ru1 N2 173.51(10)
N5 Ru1 N4 98.15(9)
N2 Ru1 N4 78.59(9)
N5 Ru1 N1 104.24(9)
N2 Ru1 N1 79.12(9)
N4 Ru1 N1 157.61(8)
N5 Ru1 Cl1 96.48(7)
N2 Ru1 Cl1 89.11(7)
N4 Ru1 Cl1 88.88(7)
N1 Ru1 Cl1 88.69(6)
N5 Ru1 Cl2 87.96(7)
N2 Ru1 Cl2 86.44(7)
N4 Ru1 Cl2 90.14(7)
N1 Ru1 Cl2 90.57(6)
Cl1 Ru1 Cl2 175.55(3)
C17 N1 C1 118.7(2)
C17 N1 Ru1 128.47(19)
C1 N1 Ru1 112.81(17)
C2 N2 N3 122.2(2)
C2 N2 Ru1 120.16(18)
N3 N2 Ru1 116.55(15)
C9 N3 N2 113.1(2)
C9 N3 C3 119.0(2)
N2 N3 C3 119.6(2)
C9 N4 C13 118.5(3)
C9 N4 Ru1 113.70(18)
C13 N4 Ru1 127.7(2)
O2 N5 Ru1 169.4(2)
N1 C1 C14 121.5(3)
N1 C1 C2 117.2(2)
C14 C1 C2 121.3(3)
O1 C2 N2 128.0(3)
O1 C2 C1 122.2(3)
N2 C2 C1 109.8(2)
C4 C3 C8 121.7(3)
C4 C3 N3 119.3(3)
C8 C3 N3 118.9(3)
C3 C4 C5 119.0(3)
C3 C4 H4 120.5
C5 C4 H4 120.5
C6 C5 C4 120.4(4)
C6 C5 H5 119.8
C4 C5 H5 119.8
C5 C6 C7 120.5(4)
C5 C6 H6 119.7
C7 C6 H6 119.7
C6 C7 C8 120.3(4)
C6 C7 H7 119.9
C8 C7 H7 119.9
C3 C8 C7 118.0(3)
C3 C8 H8 121.0
C7 C8 H8 121.0
N4 C9 N3 117.4(2)
N4 C9 C10 120.0(3)
N3 C9 C10 122.5(3)
C11 C10 C9 120.2(3)
C11 C10 H10 119.9
C9 C10 H10 119.9
C10 C11 C12 119.8(3)
C10 C11 H11 120.1
C12 C11 H11 120.1
C13 C12 C11 118.6(3)
C13 C12 H12 120.7
C11 C12 H12 120.7
C12 C13 N4 122.8(3)
C12 C13 H13 118.6
N4 C13 H13 118.6
C1 C14 C15 119.2(3)
C1 C14 H14 120.4
C15 C14 H14 120.4
C16 C15 C14 119.1(3)
C16 C15 H15 120.5
C14 C15 H15 120.5
C15 C16 C17 119.7(3)
C15 C16 H16 120.2
C17 C16 H16 120.2
N1 C17 C16 121.8(3)
N1 C17 H17 119.1
C16 C17 H17 119.1

loop_
_geom_bond_atom_site_label_1
_geom_bond_atom_site_label_2
_geom_bond_distance
Ru1 N5 1.761(2)
Ru1 N2 1.977(2)
Ru1 N4 2.052(2)
Ru1 N1 2.074(2)
Ru1 Cl1 2.3678(8)
Ru1 Cl2 2.3882(8)
O1 C2 1.218(3)
O2 N5 1.147(3)
N1 C17 1.344(3)
N1 C1 1.349(3)
N2 C2 1.347(3)
N2 N3 1.406(3)
N3 C9 1.368(3)
N3 C3 1.452(3)
N4 C9 1.353(3)
N4 C13 1.358(3)
C1 C14 1.379(4)
C1 C2 1.503(4)
C3 C4 1.360(4)
C3 C8 1.371(4)
C4 C5 1.374(4)
C4 H4 0.9300
C5 C6 1.355(5)
C5 H5 0.9300
C6 C7 1.358(6)
C6 H6 0.9300
C7 C8 1.390(5)
C7 H7 0.9300
C8 H8 0.9300
C9 C10 1.395(4)
C10 C11 1.348(4)
C10 H10 0.9300
C11 C12 1.383(4)
C11 H11 0.9300
C12 C13 1.351(4)
C12 H12 0.9300
C13 H13 0.9300
C14 C15 1.380(4)
C14 H14 0.9300
C15 C16 1.365(4)
C15 H15 0.9300
C16 C17 1.374(4)
C16 H16 0.9300
C17 H17 0.9300
